data_4350035
loop_
_publ_author_name
'Wu, Hui'
'Li, Jianzhe'
'Yang, Dawei'
'Tong, Peng'
'Zhao, Jinfeng'
'Wang, Baomin'
'Qu, Jingping'

_publ_section_title
;
 CO2 fixation and transformation on a thiolate-bridged dicobalt scaffold
 under oxidising conditions
;
_journal_issue 8
_journal_name_full 'Inorganic Chemistry Frontiers'
_journal_page_first 2185
_journal_paper_doi 10.1039/C9QI00423H
_journal_volume 6
_journal_year 2019
_chemical_formula_sum 'C25 H40 Co2 O3 S2'
_chemical_formula_weight 570.55
_space_group_crystal_system monoclinic
_space_group_IT_number 15
_space_group_name_Hall '-C 2yc'
_space_group_name_H-M_alt 'C 1 2/c 1'
_atom_sites_solution_hydrogens geom
_audit_creation_method SHELXL-2014/7
_audit_update_record
;
2019-04-04 deposited with the CCDC.	2019-07-15 downloaded from the CCDC.
;
_cell_angle_alpha 90
_cell_angle_beta 93.1660(10)
_cell_angle_gamma 90
_cell_formula_units_Z 4
_cell_length_a 18.7475(6)
_cell_length_b 12.8019(4)
_cell_length_c 10.6678(3)
_cell_measurement_reflns_used 9025
_cell_measurement_temperature 173(2)
_cell_measurement_theta_max 27.5121
_cell_measurement_theta_min 3.6326
_cell_volume 2556.40(14)
_computing_cell_refinement 'Bruker SMART'
_computing_data_collection 'Bruker SMART'
_computing_data_reduction 'Bruker SAINT'
_computing_molecular_graphics 'Bruker SHELXTL'
_computing_publication_material 'Bruker SHELXTL'
_computing_structure_refinement 'Bruker SHELXTL'
_computing_structure_solution 'Bruker SHELXTL'
_diffrn_ambient_temperature 173(2)
_diffrn_measured_fraction_theta_full 0.998
_diffrn_measured_fraction_theta_max 0.998
_diffrn_measurement_device_type 'CCD area detector'
_diffrn_measurement_method 'phi and omega scans'
_diffrn_radiation_type MoK\a
_diffrn_radiation_wavelength 0.71073
_diffrn_reflns_av_R_equivalents 0.0262
_diffrn_reflns_av_unetI/netI 0.0128
_diffrn_reflns_Laue_measured_fraction_full 0.998
_diffrn_reflns_Laue_measured_fraction_max 0.998
_diffrn_reflns_limit_h_max 22
_diffrn_reflns_limit_h_min -22
_diffrn_reflns_limit_k_max 15
_diffrn_reflns_limit_k_min -15
_diffrn_reflns_limit_l_max 12
_diffrn_reflns_limit_l_min -12
_diffrn_reflns_number 24564
_diffrn_reflns_point_group_measured_fraction_full 0.998
_diffrn_reflns_point_group_measured_fraction_max 0.998
_diffrn_reflns_theta_full 24.993
_diffrn_reflns_theta_max 24.993
_diffrn_reflns_theta_min 2.757
_exptl_absorpt_coefficient_mu 1.486
_exptl_absorpt_correction_type empirical
_exptl_absorpt_process_details SADABS
_exptl_crystal_colour black
_exptl_crystal_density_diffrn 1.482
_exptl_crystal_description block
_exptl_crystal_F_000 1200
_exptl_crystal_size_max 0.280
_exptl_crystal_size_mid 0.240
_exptl_crystal_size_min 0.210
_exptl_transmission_factor_max 0.7456
_exptl_transmission_factor_min 0.6932
_refine_diff_density_max 0.499
_refine_diff_density_min -0.469
_refine_diff_density_rms 0.077
_refine_ls_extinction_method none
_refine_ls_goodness_of_fit_ref 1.064
_refine_ls_hydrogen_treatment 'riding mode'
_refine_ls_matrix_type full
_refine_ls_number_parameters 146
_refine_ls_number_reflns 2253
_refine_ls_number_restraints 0
_refine_ls_restrained_S_all 1.064
_refine_ls_R_factor_all 0.0334
_refine_ls_R_factor_gt 0.0315
_refine_ls_shift/su_max 0.000
_refine_ls_shift/su_mean 0.000
_refine_ls_structure_factor_coef Fsqd
_refine_ls_weighting_details 'w=1/[\s^2^(Fo^2^)+(0.0542P)^2^+8.1752P] where P=(Fo^2^+2Fc^2^)/3'
_refine_ls_weighting_scheme calc
_refine_ls_wR_factor_gt 0.0945
_refine_ls_wR_factor_ref 0.0957
_reflns_Friedel_coverage 0.000
_reflns_number_gt 2112
_reflns_number_total 2253
_reflns_threshold_expression 'I > 2\s(I)'
_cod_data_source_file c9qi00423h2.cif
_cod_data_source_block 2
_cod_original_sg_symbol_H-M 'C 2/c'
_cod_database_code 4350035
_shelx_shelxl_version_number 2014/7
_shelx_space_group_comment
;
The symmetry employed for this shelxl refinement is uniquely defined
by the following loop, which should always be used as a source of
symmetry information in preference to the above space-group names.
They are only intended as comments.
;
_shelx_estimated_absorpt_t_min 0.681
_shelx_estimated_absorpt_t_max 0.746

loop_
_space_group_symop_operation_xyz
'x, y, z'
'-x, y, -z+1/2'
'x+1/2, y+1/2, z'
'-x+1/2, y+1/2, -z+1/2'
'-x, -y, -z'
'x, -y, z-1/2'
'-x+1/2, -y+1/2, -z'
'x+1/2, -y+1/2, z-1/2'

loop_
_atom_site_label
_atom_site_type_symbol
_atom_site_fract_x
_atom_site_fract_y
_atom_site_fract_z
_atom_site_U_iso_or_equiv
_atom_site_adp_type
_atom_site_occupancy
_atom_site_site_symmetry_order
_atom_site_calc_flag
_atom_site_refinement_flags_posn
_atom_site_refinement_flags_adp
_atom_site_refinement_flags_occupancy
Co1 Co 0.57321(2) 0.22973(2) 0.33022(3) 0.01497(15) Uani 1 1 d . . .
S1 S 0.46074(3) 0.26990(5) 0.36827(6) 0.01736(18) Uani 1 1 d . . .
O2 O 0.5000 -0.06345(19) 0.2500 0.0242(6) Uani 1 2 d S T P
O1 O 0.55419(9) 0.08397(13) 0.30441(16) 0.0186(4) Uani 1 1 d . . .
C13 C 0.5000 0.0336(3) 0.2500 0.0170(7) Uani 1 2 d S T P
C4 C 0.64717(14) 0.1923(2) 0.4775(3) 0.0250(6) Uani 1 1 d . . .
C1 C 0.62346(15) 0.3594(2) 0.4079(3) 0.0243(6) Uani 1 1 d . . .
C2 C 0.66928(14) 0.3116(2) 0.3225(3) 0.0244(6) Uani 1 1 d . . .
C11 C 0.43165(15) 0.1649(2) 0.4704(3) 0.0267(6) Uani 1 1 d . . .
H11A H 0.4147 0.1053 0.4175 0.032 Uiso 1 1 calc R U .
H11B H 0.4732 0.1406 0.5240 0.032 Uiso 1 1 calc R U .
C3 C 0.68256(14) 0.2078(2) 0.3635(3) 0.0256(6) Uani 1 1 d . . .
C12 C 0.37315(19) 0.1969(3) 0.5530(3) 0.0428(8) Uani 1 1 d . . .
H12A H 0.3601 0.1375 0.6050 0.064 Uiso 1 1 calc R U .
H12B H 0.3898 0.2548 0.6072 0.064 Uiso 1 1 calc R U .
H12C H 0.3313 0.2194 0.5007 0.064 Uiso 1 1 calc R U .
C7 C 0.69846(19) 0.3650(3) 0.2110(3) 0.0441(9) Uani 1 1 d . . .
H7A H 0.6802 0.4367 0.2054 0.066 Uiso 1 1 calc R U .
H7B H 0.7507 0.3663 0.2203 0.066 Uiso 1 1 calc R U .
H7C H 0.6834 0.3268 0.1344 0.066 Uiso 1 1 calc R U .
C8 C 0.72533(17) 0.1268(3) 0.3005(4) 0.0457(9) Uani 1 1 d . . .
H8A H 0.7256 0.0621 0.3496 0.069 Uiso 1 1 calc R U .
H8B H 0.7040 0.1134 0.2160 0.069 Uiso 1 1 calc R U .
H8C H 0.7745 0.1517 0.2945 0.069 Uiso 1 1 calc R U .
C9 C 0.64636(19) 0.0916(2) 0.5482(3) 0.0434(9) Uani 1 1 d . . .
H9A H 0.6760 0.0401 0.5072 0.065 Uiso 1 1 calc R U .
H9B H 0.6654 0.1029 0.6346 0.065 Uiso 1 1 calc R U .
H9C H 0.5972 0.0657 0.5492 0.065 Uiso 1 1 calc R U .
C6 C 0.5972(2) 0.4699(2) 0.4019(3) 0.0432(8) Uani 1 1 d . . .
H6A H 0.5665 0.4829 0.4717 0.065 Uiso 1 1 calc R U .
H6B H 0.6380 0.5177 0.4079 0.065 Uiso 1 1 calc R U .
H6C H 0.5698 0.4813 0.3221 0.065 Uiso 1 1 calc R U .
C5 C 0.61139(15) 0.2855(2) 0.5061(3) 0.0239(6) Uani 1 1 d . . .
C10 C 0.57020(18) 0.3055(3) 0.6199(3) 0.0411(8) Uani 1 1 d . . .
H10A H 0.5508 0.3766 0.6163 0.062 Uiso 1 1 calc R U .
H10B H 0.5309 0.2553 0.6226 0.062 Uiso 1 1 calc R U .
H10C H 0.6019 0.2978 0.6955 0.062 Uiso 1 1 calc R U .

loop_
_atom_site_aniso_label
_atom_site_aniso_U_11
_atom_site_aniso_U_22
_atom_site_aniso_U_33
_atom_site_aniso_U_23
_atom_site_aniso_U_13
_atom_site_aniso_U_12
Co1 0.0148(2) 0.0129(2) 0.0171(2) -0.00048(12) -0.00050(14) -0.00124(11)
S1 0.0177(3) 0.0168(3) 0.0177(3) -0.0015(2) 0.0023(2) 0.0003(2)
O2 0.0310(14) 0.0113(12) 0.0294(14) 0.000 -0.0069(11) 0.000
O1 0.0183(8) 0.0141(8) 0.0227(9) 0.0001(7) -0.0042(7) -0.0003(7)
C13 0.0205(17) 0.0166(18) 0.0140(15) 0.000 0.0020(13) 0.000
C4 0.0214(13) 0.0230(14) 0.0291(14) 0.0031(11) -0.0115(11) -0.0060(11)
C1 0.0257(13) 0.0185(13) 0.0278(14) -0.0047(11) -0.0067(11) -0.0035(11)
C2 0.0214(13) 0.0248(14) 0.0266(13) -0.0016(11) -0.0026(11) -0.0106(11)
C11 0.0313(15) 0.0256(14) 0.0242(13) 0.0033(11) 0.0090(11) -0.0038(11)
C3 0.0147(12) 0.0243(14) 0.0372(16) -0.0071(12) -0.0053(11) -0.0024(10)
C12 0.0431(19) 0.054(2) 0.0328(16) 0.0118(16) 0.0189(14) 0.0082(17)
C7 0.0404(18) 0.055(2) 0.0373(17) 0.0024(16) 0.0061(14) -0.0298(16)
C8 0.0234(15) 0.0444(19) 0.068(2) -0.0242(18) -0.0071(15) 0.0094(14)
C9 0.0423(18) 0.0297(17) 0.055(2) 0.0157(15) -0.0252(16) -0.0077(14)
C6 0.053(2) 0.0182(15) 0.057(2) -0.0073(14) -0.0116(17) 0.0000(14)
C5 0.0227(14) 0.0279(14) 0.0206(13) -0.0046(11) -0.0049(11) -0.0057(11)
C10 0.0426(18) 0.058(2) 0.0229(15) -0.0125(15) 0.0005(13) -0.0062(17)

loop_
_atom_type_symbol
_atom_type_description
_atom_type_scat_dispersion_real
_atom_type_scat_dispersion_imag
_atom_type_scat_source
C C 0.0033 0.0016 'International Tables Vol C Tables 4.2.6.8 and 6.1.1.4'
H H 0.0000 0.0000 'International Tables Vol C Tables 4.2.6.8 and 6.1.1.4'
O O 0.0106 0.0060 'International Tables Vol C Tables 4.2.6.8 and 6.1.1.4'
S S 0.1246 0.1234 'International Tables Vol C Tables 4.2.6.8 and 6.1.1.4'
Co Co 0.3494 0.9721 'International Tables Vol C Tables 4.2.6.8 and 6.1.1.4'

loop_
_geom_angle_atom_site_label_1
_geom_angle_atom_site_label_2
_geom_angle_atom_site_label_3
_geom_angle
_geom_angle_site_symmetry_1
_geom_angle_site_symmetry_3
O1 Co1 C1 156.87(9) . .
O1 Co1 C3 93.84(9) . .
C1 Co1 C3 67.40(11) . .
O1 Co1 C4 89.74(9) . .
C1 Co1 C4 67.23(11) . .
C3 Co1 C4 40.11(11) . .
O1 Co1 C2 129.55(10) . .
C1 Co1 C2 40.13(11) . .
C3 Co1 C2 39.73(11) . .
C4 Co1 C2 66.89(11) . .
O1 Co1 C5 120.79(9) . .
C1 Co1 C5 40.48(11) . .
C3 Co1 C5 66.96(11) . .
C4 Co1 C5 39.34(11) . .
C2 Co1 C5 67.15(11) . .
O1 Co1 S1 94.61(5) . .
C1 Co1 S1 99.03(8) . .
C3 Co1 S1 158.94(8) . .
C4 Co1 S1 120.67(8) . .
C2 Co1 S1 135.83(8) . .
C5 Co1 S1 92.18(8) . .
O1 Co1 S1 92.69(6) . 2_655
C1 Co1 S1 107.18(8) . 2_655
C3 Co1 S1 114.75(9) . 2_655
C4 Co1 S1 154.86(8) . 2_655
C2 Co1 S1 92.76(8) . 2_655
C5 Co1 S1 146.52(8) . 2_655
S1 Co1 S1 84.08(3) . 2_655
C11 S1 Co1 104.75(9) . .
C11 S1 Co1 108.40(10) . 2_655
Co1 S1 Co1 89.83(2) . 2_655
C13 O1 Co1 132.50(17) . .
O2 C13 O1 119.44(15) . 2_655
O2 C13 O1 119.44(15) . .
O1 C13 O1 121.1(3) 2_655 .
C5 C4 C3 108.3(2) . .
C5 C4 C9 127.1(3) . .
C3 C4 C9 124.5(3) . .
C5 C4 Co1 70.45(15) . .
C3 C4 Co1 69.45(15) . .
C9 C4 Co1 123.46(19) . .
C2 C1 C5 107.9(2) . .
C2 C1 C6 125.9(3) . .
C5 C1 C6 126.0(3) . .
C2 C1 Co1 71.04(15) . .
C5 C1 Co1 71.10(15) . .
C6 C1 Co1 127.0(2) . .
C3 C2 C1 107.9(2) . .
C3 C2 C7 127.3(3) . .
C1 C2 C7 124.8(3) . .
C3 C2 Co1 69.77(15) . .
C1 C2 Co1 68.82(15) . .
C7 C2 Co1 127.7(2) . .
C12 C11 S1 113.5(2) . .
C2 C3 C4 108.1(2) . .
C2 C3 C8 127.0(3) . .
C4 C3 C8 124.9(3) . .
C2 C3 Co1 70.50(15) . .
C4 C3 Co1 70.43(15) . .
C8 C3 Co1 124.4(2) . .
C4 C5 C1 107.7(2) . .
C4 C5 C10 126.4(3) . .
C1 C5 C10 126.0(3) . .
C4 C5 Co1 70.21(15) . .
C1 C5 Co1 68.42(14) . .
C10 C5 Co1 128.2(2) . .

loop_
_geom_bond_atom_site_label_1
_geom_bond_atom_site_label_2
_geom_bond_distance
_geom_bond_site_symmetry_2
Co1 O1 1.9167(17) .
Co1 C1 2.060(3) .
Co1 C3 2.080(3) .
Co1 C4 2.093(3) .
Co1 C2 2.090(3) .
Co1 C5 2.096(3) .
Co1 S1 2.2293(7) .
Co1 S1 2.2369(7) 2_655
S1 C11 1.832(3) .
S1 Co1 2.2370(7) 2_655
O2 C13 1.243(4) .
O1 C13 1.311(2) .
C13 O1 1.311(2) 2_655
C4 C5 1.410(4) .
C4 C3 1.431(4) .
C4 C9 1.494(4) .
C1 C2 1.424(4) .
C1 C5 1.439(4) .
C1 C6 1.498(4) .
C2 C3 1.417(4) .
C2 C7 1.501(4) .
C11 C12 1.502(4) .
C3 C8 1.494(4) .
C5 C10 1.497(4) .
